data_4328084
loop_
_publ_author_name
'Stephen A. DiFranco'
'Nicholas A. Maciulis'
'Richard J. Staples'
'Rami J. Batrice'
'Aaron L. Odom'

_publ_section_title
;
 Evaluation of Donor and Steric Properties of Anionic Ligands on High
 Valent Transition Metals
;
_journal_name_full 'Inorganic Chemistry'
_journal_page_first 1187
_journal_page_last 1200
_journal_paper_doi 10.1021/ic202524r
_journal_volume 51
_journal_year 2012
_chemical_formula_moiety 'C22 H42 Cr N3 O'
_chemical_formula_sum 'C22 H42 Cr N3 O'
_chemical_formula_weight 416.59
_chemical_name_common NCr(NiPr2)2(OAd)
_chemical_properties_physical 'air-sensitive, moisture-sensitive, oxygen-sensitive'
_space_group_IT_number 36
_symmetry_cell_setting orthorhombic
_symmetry_Int_Tables_number 36
_symmetry_space_group_name_Hall 'C 2c -2'
_symmetry_space_group_name_H-M 'C m c 21'
_atom_sites_solution_hydrogens geom
_atom_sites_solution_primary direct
_atom_sites_solution_secondary difmap
_audit_creation_method SHELXL-97
_cell_angle_alpha 90.00
_cell_angle_beta 90.00
_cell_angle_gamma 90.00
_cell_formula_units_Z 4
_cell_length_a 15.7674(4)
_cell_length_b 13.5858(3)
_cell_length_c 11.1092(3)
_cell_measurement_reflns_used 2143
_cell_measurement_temperature 173(2)
_cell_measurement_theta_max 66.840
_cell_measurement_theta_min 3.979
_cell_volume 2379.73(10)
_computing_cell_refinement 'APEX2 (BRUKER, V2008.5-0, 2006)'
_computing_data_collection 'COSMO (BRUKER, V1.58, 2006)'
_computing_data_reduction 'SAINT (BRUKER, V7.34A, 2006)'
_computing_molecular_graphics 'SHELXTL (Sheldrick, Acta Cryst. A64 2008, 112-122)'
_computing_publication_material 'SHELXTL (Sheldrick, Acta Cryst. A64 2008, 112-122)'
_computing_structure_refinement 'SHELXL (Sheldrick, Acta Cryst. A64 2008, 112-122)'
_computing_structure_solution 'SHELXS (Sheldrick, Acta Cryst. A64 2008, 112-122)'
_diffrn_ambient_temperature 173(2)
_diffrn_detector_area_resol_mean 836.6
_diffrn_measured_fraction_theta_full 0.957
_diffrn_measured_fraction_theta_max 0.957
_diffrn_measurement_method '\w,and/f 0.5 deg'
_diffrn_radiation_monochromator graphite
_diffrn_radiation_probe x-ray
_diffrn_radiation_type CuK\a
_diffrn_radiation_wavelength 1.54178
_diffrn_reflns_av_R_equivalents 0.0580
_diffrn_reflns_av_sigmaI/netI 0.0947
_diffrn_reflns_limit_h_max 18
_diffrn_reflns_limit_h_min -17
_diffrn_reflns_limit_k_max 16
_diffrn_reflns_limit_k_min -16
_diffrn_reflns_limit_l_max 13
_diffrn_reflns_limit_l_min -12
_diffrn_reflns_number 3711
_diffrn_reflns_theta_full 67.50
_diffrn_reflns_theta_max 67.50
_diffrn_reflns_theta_min 4.30
_diffrn_source 'fine-focus sealed tube'
_diffrn_source_type 'sealed tube'
_exptl_absorpt_coefficient_mu 4.056
_exptl_absorpt_correction_T_max 0.6248
_exptl_absorpt_correction_T_min 0.4256
_exptl_absorpt_correction_type multi-scan
_exptl_absorpt_process_details SADABS
_exptl_crystal_colour orange
_exptl_crystal_density_diffrn 1.163
_exptl_crystal_description chunk
_exptl_crystal_F_000 908
_exptl_crystal_recrystallization_method 'cold pentane'
_exptl_crystal_size_max 0.25
_exptl_crystal_size_mid 0.16
_exptl_crystal_size_min 0.13
_refine_diff_density_max 0.536
_refine_diff_density_min -0.496
_refine_diff_density_rms 0.084
_refine_ls_abs_structure_details 'Flack H D (1983), Acta Cryst. A39, 876-881'
_refine_ls_abs_structure_Flack 0.05(2)
_refine_ls_extinction_method none
_refine_ls_goodness_of_fit_ref 1.146
_refine_ls_hydrogen_treatment constr
_refine_ls_matrix_type full
_refine_ls_number_parameters 183
_refine_ls_number_reflns 1662
_refine_ls_number_restraints 254
_refine_ls_restrained_S_all 1.092
_refine_ls_R_factor_all 0.1103
_refine_ls_R_factor_gt 0.0910
_refine_ls_shift/su_max 0.000
_refine_ls_shift/su_mean 0.000
_refine_ls_structure_factor_coef Fsqd
_refine_ls_weighting_details 'calc w=1/[\s^2^(Fo^2^)+(0.0724P)^2^+11.9864P] where P=(Fo^2^+2Fc^2^)/3'
_refine_ls_weighting_scheme calc
_refine_ls_wR_factor_gt 0.1967
_refine_ls_wR_factor_ref 0.2100
_reflns_number_gt 1339
_reflns_number_total 1662
_reflns_threshold_expression >2sigma(I)
_cod_data_source_file ic202524r_si_003_10.cif
_cod_data_source_block sd15nov09
_cod_database_code 4328084
_contact_crystallographer_name 'Richard Staples'
_contact_crystallographer_email xraystaples@chemistry.msu.com

loop_
_symmetry_equiv_pos_as_xyz
'x, y, z'
'-x, -y, z+1/2'
'x, -y, z+1/2'
'-x, y, z'
'x+1/2, y+1/2, z'
'-x+1/2, -y+1/2, z+1/2'
'x+1/2, -y+1/2, z+1/2'
'-x+1/2, y+1/2, z'

loop_
_atom_site_label
_atom_site_type_symbol
_atom_site_fract_x
_atom_site_fract_y
_atom_site_fract_z
_atom_site_U_iso_or_equiv
_atom_site_adp_type
_atom_site_occupancy
_atom_site_symmetry_multiplicity
_atom_site_calc_flag
_atom_site_refinement_flags
_atom_site_disorder_assembly
_atom_site_disorder_group
Cr1 Cr 0.5000 0.83289(11) 0.6874(3) 0.0306(4) Uani 1 2 d S . .
O1 O 0.5000 0.7128(5) 0.6223(7) 0.0373(19) Uani 0.50 1 d P A .
N1 N 0.5000 0.9153(7) 0.5916(9) 0.038(2) Uani 1 2 d S . .
N2 N 0.5985(4) 0.8519(4) 0.7700(7) 0.0339(15) Uani 1 1 d . . .
C1 C 0.5000 0.6718(7) 0.5054(10) 0.031(2) Uani 1 2 d SDU . .
C2 C 0.4211(8) 0.6074(10) 0.4948(14) 0.031(3) Uani 0.50 1 d PDU A 1
H2A H 0.4202 0.5584 0.5608 0.037 Uiso 0.50 1 calc PR A 1
H2B H 0.3695 0.6487 0.5017 0.037 Uiso 0.50 1 calc PR A 1
C2D C 0.5000 0.5608(12) 0.519(3) 0.072(8) Uani 0.25 1 d PDU A 2
H2D1 H 0.4493 0.5413 0.5663 0.086 Uiso 0.25 1 d PR A 2
C3 C 0.5000 0.7456(13) 0.4030(15) 0.033(5) Uani 0.25 1 d PDU A 1
H3A H 0.4492 0.7881 0.4091 0.039 Uiso 0.25 1 d PR A 1
C3D C 0.4226(11) 0.7002(16) 0.4341(17) 0.074(6) Uani 0.50 1 d PDU A 2
H3D1 H 0.4222 0.7725 0.4224 0.089 Uiso 0.50 1 calc PR A 2
H3D2 H 0.3711 0.6823 0.4803 0.089 Uiso 0.50 1 calc PR A 2
C5 C 0.4218(16) 0.5554(14) 0.3749(14) 0.055(6) Uani 0.50 1 d PDU A 1
H5 H 0.3700 0.5132 0.3689 0.066 Uiso 0.50 1 calc PR A 1
C5D C 0.5000 0.505(3) 0.401(3) 0.075(9) Uani 0.50 2 d SPDU . 2
H5D H 0.5000 0.4318 0.4124 0.090 Uiso 0.50 2 calc SPR . 2
C6 C 0.4238(14) 0.6243(14) 0.2686(17) 0.044(5) Uani 0.50 1 d PDU A 1
H6A H 0.3709 0.6636 0.2654 0.053 Uiso 0.50 1 calc PR A 1
H6B H 0.4288 0.5864 0.1929 0.053 Uiso 0.50 1 calc PR A 1
C6D C 0.4214(19) 0.5407(16) 0.335(2) 0.064(6) Uani 0.50 1 d PDU A 2
H6D1 H 0.4170 0.5052 0.2575 0.077 Uiso 0.50 1 calc PR A 2
H6D2 H 0.3709 0.5234 0.3836 0.077 Uiso 0.50 1 calc PR A 2
C7D C 0.5000 0.690(4) 0.254(4) 0.061(8) Uani 0.50 2 d SPDU . 2
H7D1 H 0.5000 0.7621 0.2625 0.073 Uiso 0.50 2 calc SPR . 2
H7D2 H 0.5000 0.6738 0.1674 0.073 Uiso 0.50 2 calc SPR . 2
C7 C 0.5000 0.491(2) 0.358(3) 0.056(7) Uani 0.50 2 d SPDU . 1
H7A H 0.5000 0.4369 0.4187 0.067 Uiso 0.50 2 calc SPR . 1
H7B H 0.5000 0.4610 0.2771 0.067 Uiso 0.50 2 calc SPR . 1
C8 C 0.5000 0.692(3) 0.284(3) 0.056(8) Uani 0.50 2 d SPDU . 1
H8 H 0.5000 0.7413 0.2168 0.067 Uiso 0.50 2 calc SPR . 1
C8D C 0.4195(17) 0.6494(15) 0.3102(18) 0.060(6) Uani 0.50 1 d PDU A 2
H8D H 0.3681 0.6689 0.2633 0.072 Uiso 0.50 1 calc PR A 2
C21 C 0.6631(5) 0.9306(6) 0.7587(10) 0.046(2) Uani 1 1 d . . .
H21 H 0.7080 0.9185 0.8205 0.055 Uiso 1 1 calc R . .
C22 C 0.6162(5) 0.7757(6) 0.8611(9) 0.042(2) Uani 1 1 d . . .
H22 H 0.5658 0.7310 0.8625 0.050 Uiso 1 1 calc R . .
C211 C 0.7052(6) 0.9276(7) 0.6333(10) 0.054(3) Uani 1 1 d . . .
H21A H 0.7343 0.8644 0.6227 0.080 Uiso 1 1 calc R . .
H21B H 0.7464 0.9813 0.6266 0.080 Uiso 1 1 calc R . .
H21C H 0.6617 0.9350 0.5710 0.080 Uiso 1 1 calc R . .
C212 C 0.6243(6) 1.0307(6) 0.7832(10) 0.055(3) Uani 1 1 d . . .
H21D H 0.5818 1.0454 0.7213 0.083 Uiso 1 1 calc R . .
H21E H 0.6688 1.0810 0.7814 0.083 Uiso 1 1 calc R . .
H21F H 0.5972 1.0304 0.8625 0.083 Uiso 1 1 calc R . .
C221 C 0.6921(6) 0.7122(7) 0.8270(10) 0.055(3) Uani 1 1 d . . .
H22A H 0.6806 0.6787 0.7506 0.083 Uiso 1 1 calc R . .
H22B H 0.7021 0.6631 0.8900 0.083 Uiso 1 1 calc R . .
H22C H 0.7424 0.7539 0.8183 0.083 Uiso 1 1 calc R . .
C222 C 0.6244(6) 0.8186(7) 0.9875(9) 0.054(2) Uani 1 1 d . . .
H22D H 0.6752 0.8600 0.9918 0.081 Uiso 1 1 calc R . .
H22E H 0.6291 0.7650 1.0461 0.081 Uiso 1 1 calc R . .
H22F H 0.5742 0.8584 1.0058 0.081 Uiso 1 1 calc R . .

loop_
_atom_site_aniso_label
_atom_site_aniso_U_11
_atom_site_aniso_U_22
_atom_site_aniso_U_33
_atom_site_aniso_U_23
_atom_site_aniso_U_13
_atom_site_aniso_U_12
Cr1 0.0255(7) 0.0320(7) 0.0343(9) -0.0045(11) 0.000 0.000
O1 0.055(5) 0.024(3) 0.032(5) -0.007(3) 0.000 0.000
N1 0.040(6) 0.043(5) 0.033(6) 0.006(5) 0.000 0.000
N2 0.033(3) 0.030(3) 0.038(4) 0.007(3) 0.005(3) 0.002(2)
C1 0.025(5) 0.029(5) 0.038(7) -0.012(5) 0.000 0.000
C2 0.020(7) 0.040(7) 0.032(8) -0.008(6) 0.014(6) -0.015(5)
C2D 0.107(18) 0.066(15) 0.042(15) -0.012(14) 0.000 0.000
C3 0.034(10) 0.030(10) 0.035(12) -0.001(9) 0.000 0.000
C3D 0.065(11) 0.082(12) 0.076(13) -0.040(11) 0.005(12) 0.004(10)
C5 0.061(11) 0.058(10) 0.046(13) -0.033(10) 0.003(11) -0.037(8)
C5D 0.127(17) 0.053(15) 0.05(2) -0.026(17) 0.000 0.000
C6 0.037(9) 0.069(11) 0.025(11) -0.022(9) 0.000(10) 0.013(8)
C6D 0.068(12) 0.067(11) 0.057(14) -0.037(11) 0.010(12) -0.034(10)
C7D 0.056(15) 0.083(16) 0.044(17) -0.001(16) 0.000 0.000
C7 0.108(17) 0.033(13) 0.028(16) -0.018(13) 0.000 0.000
C8 0.056(14) 0.071(14) 0.040(16) 0.013(14) 0.000 0.000
C8D 0.054(11) 0.084(12) 0.043(13) -0.032(10) -0.002(10) 0.018(10)
C21 0.038(5) 0.048(5) 0.051(6) 0.007(5) -0.004(5) -0.006(4)
C22 0.035(4) 0.040(4) 0.051(6) 0.015(4) -0.009(4) -0.003(3)
C211 0.040(5) 0.059(5) 0.062(7) 0.012(5) 0.009(5) -0.009(4)
C212 0.064(6) 0.041(4) 0.060(7) 0.000(5) -0.011(6) -0.016(4)
C221 0.044(5) 0.053(5) 0.069(7) 0.010(5) -0.019(5) 0.011(4)
C222 0.055(6) 0.066(6) 0.042(6) 0.007(5) -0.003(5) 0.006(4)

loop_
_atom_type_symbol
_atom_type_description
_atom_type_scat_dispersion_real
_atom_type_scat_dispersion_imag
_atom_type_scat_source
C C 0.0181 0.0091 'International Tables Vol C Tables 4.2.6.8 and 6.1.1.4'
H H 0.0000 0.0000 'International Tables Vol C Tables 4.2.6.8 and 6.1.1.4'
N N 0.0311 0.0180 'International Tables Vol C Tables 4.2.6.8 and 6.1.1.4'
O O 0.0492 0.0322 'International Tables Vol C Tables 4.2.6.8 and 6.1.1.4'
Cr Cr -0.1635 2.4439 'International Tables Vol C Tables 4.2.6.8 and 6.1.1.4'

loop_
_geom_angle_atom_site_label_1
_geom_angle_atom_site_label_2
_geom_angle_atom_site_label_3
_geom_angle
_geom_angle_site_symmetry_1
_geom_angle_site_symmetry_3
N1 Cr1 O1 112.6(5) . .
N1 Cr1 N2 104.1(3) . .
O1 Cr1 N2 109.5(2) . .
N1 Cr1 N2 104.1(3) . 4_655
O1 Cr1 N2 109.5(2) . 4_655
N2 Cr1 N2 116.9(5) . 4_655
C1 O1 Cr1 137.1(7) . .
C22 N2 C21 115.7(7) . .
C22 N2 Cr1 114.1(5) . .
C21 N2 Cr1 130.2(6) . .
O1 C1 C3D 112.5(8) . .
O1 C1 C3D 112.5(8) . 4_655
C3D C1 C3D 108(2) . 4_655
O1 C1 C2D 107.4(13) . .
C3D C1 C2D 108.0(11) . .
C3D C1 C2D 108.0(11) 4_655 .
O1 C1 C3 115.4(10) . .
C3D C1 C3 55.6(11) . .
C3D C1 C3 55.6(11) 4_655 .
C2D C1 C3 137.3(15) . .
O1 C1 C2 107.3(7) . 4_655
C3D C1 C2 140.2(11) . 4_655
C3D C1 C2 56.3(11) 4_655 4_655
C2D C1 C2 55.8(7) . 4_655
C3 C1 C2 108.7(9) . 4_655
O1 C1 C2 107.3(7) . .
C3D C1 C2 56.3(11) . .
C3D C1 C2 140.2(11) 4_655 .
C2D C1 C2 55.8(7) . .
C3 C1 C2 108.7(9) . .
C2 C1 C2 109.3(13) 4_655 .
C5 C2 C1 109.3(13) . .
C5 C2 H2A 109.8 . .
C1 C2 H2A 109.8 . .
C5 C2 H2B 109.8 . .
C1 C2 H2B 109.8 . .
H2A C2 H2B 108.3 . .
C5 C2 H2D1 102.5 . .
C1 C2 H2D1 94.0 . .
H2A C2 H2D1 22.0 . .
H2B C2 H2D1 129.5 . .
C1 C2D C5D 114(3) . .
C1 C2D H2D1 108.7 . .
C5D C2D H2D1 108.8 . .
C8 C3 C1 110(2) . .
C8 C3 H3A 109.9 . .
C1 C3 H3A 109.6 . .
C1 C3D C8D 112.3(16) . .
C1 C3D H3A 95.0 . .
C8D C3D H3A 103.4 . .
C1 C3D H3D1 109.1 . .
C8D C3D H3D1 109.1 . .
H3A C3D H3D1 20.0 . .
C1 C3D H3D2 109.1 . .
C8D C3D H3D2 109.1 . .
H3A C3D H3D2 127.1 . .
H3D1 C3D H3D2 107.9 . .
C2 C5 C6 113.7(15) . .
C2 C5 C7 112.4(19) . .
C6 C5 C7 104(2) . .
C2 C5 H5 108.7 . .
C6 C5 H5 108.7 . .
C7 C5 H5 108.7 . .
C6D C5D C6D 109(4) . 4_655
C6D C5D C2D 105(2) . .
C6D C5D C2D 105(2) 4_655 .
C6D C5D H5D 112.4 . .
C6D C5D H5D 112.4 4_655 .
C2D C5D H5D 112.4 . .
C5 C6 C8 108(3) . .
C5 C6 H6A 110.1 . .
C8 C6 H6A 110.1 . .
C5 C6 H6B 110.1 . .
C8 C6 H6B 110.1 . .
H6A C6 H6B 108.5 . .
C8D C6D C5D 115(3) . .
C8D C6D H6D1 108.6 . .
C5D C6D H6D1 108.6 . .
C8D C6D H6D2 108.6 . .
C5D C6D H6D2 108.6 . .
H6D1 C6D H6D2 107.5 . .
C8D C7D C8D 114(4) . 4_655
C8D C7D H7D1 108.8 . .
C8D C7D H7D1 108.8 4_655 .
C8D C7D H7D2 108.8 . .
C8D C7D H7D2 108.8 4_655 .
H7D1 C7D H7D2 107.7 . .
C5 C7 C5 108(3) 4_655 .
C5 C7 H7A 110.1 4_655 .
C5 C7 H7A 110.1 . .
C5 C7 H7B 110.1 4_655 .
C5 C7 H7B 110.1 . .
H7A C7 H7B 108.5 . .
C3 C8 C6 112.7(17) . .
C3 C8 C6 112.7(17) . 4_655
C6 C8 C6 104(3) . 4_655
C3 C8 H8 109.0 . .
C6 C8 H8 109.0 . .
C6 C8 H8 109.0 4_655 .
C6D C8D C7D 114(3) . .
C6D C8D C3D 106.0(19) . .
C7D C8D C3D 100(2) . .
C6D C8D H8D 111.8 . .
C7D C8D H8D 111.8 . .
C3D C8D H8D 111.8 . .
N2 C21 C212 110.8(7) . .
N2 C21 C211 110.6(8) . .
C212 C21 C211 111.0(8) . .
N2 C21 H21 108.1 . .
C212 C21 H21 108.1 . .
C211 C21 H21 108.1 . .
N2 C22 C221 112.0(8) . .
N2 C22 C222 112.3(7) . .
C221 C22 C222 112.3(8) . .
N2 C22 H22 106.6 . .
C221 C22 H22 106.6 . .
C222 C22 H22 106.6 . .
C21 C211 H21A 109.5 . .
C21 C211 H21B 109.5 . .
H21A C211 H21B 109.5 . .
C21 C211 H21C 109.5 . .
H21A C211 H21C 109.5 . .
H21B C211 H21C 109.5 . .
C21 C212 H21D 109.5 . .
C21 C212 H21E 109.5 . .
H21D C212 H21E 109.5 . .
C21 C212 H21F 109.5 . .
H21D C212 H21F 109.5 . .
H21E C212 H21F 109.5 . .
C22 C221 H22A 109.5 . .
C22 C221 H22B 109.5 . .
H22A C221 H22B 109.5 . .
C22 C221 H22C 109.5 . .
H22A C221 H22C 109.5 . .
H22B C221 H22C 109.5 . .
C22 C222 H22D 109.5 . .
C22 C222 H22E 109.5 . .
H22D C222 H22E 109.5 . .
C22 C222 H22F 109.5 . .
H22D C222 H22F 109.5 . .
H22E C222 H22F 109.5 . .

loop_
_geom_bond_atom_site_label_1
_geom_bond_atom_site_label_2
_geom_bond_distance
_geom_bond_site_symmetry_2
Cr1 N1 1.544(9) .
Cr1 O1 1.784(7) .
Cr1 N2 1.822(7) .
Cr1 N2 1.822(7) 4_655
O1 C1 1.413(14) .
N2 C22 1.475(10) .
N2 C21 1.482(10) .
C1 C3D 1.506(13) .
C1 C3D 1.506(13) 4_655
C1 C2D 1.516(14) .
C1 C3 1.517(13) .
C1 C2 1.526(10) 4_655
C1 C2 1.526(10) .
C2 C5 1.507(13) .
C2 H2A 0.9900 .
C2 H2B 0.9900 .
C2 H2D1 1.2790 .
C2D C5D 1.523(14) .
C2D H2D1 0.9899 .
C3 C8 1.516(14) .
C3 H3A 0.9900 .
C3D C8D 1.541(14) .
C3D H3A 1.2960 .
C3D H3D1 0.9900 .
C3D H3D2 0.9900 .
C5 C6 1.507(13) .
C5 C7 1.526(14) .
C5 H5 1.0000 .
C5D C6D 1.518(14) .
C5D C6D 1.518(14) 4_655
C5D H5D 1.0000 .
C6 C8 1.521(13) .
C6 H6A 0.9900 .
C6 H6B 0.9900 .
C6D C8D 1.502(13) .
C6D H6D1 0.9900 .
C6D H6D2 0.9900 .
C7D C8D 1.514(14) .
C7D C8D 1.514(14) 4_655
C7D H7D1 0.9900 .
C7D H7D2 0.9900 .
C7 C5 1.526(14) 4_655
C7 H7A 0.9900 .
C7 H7B 0.9900 .
C8 C6 1.521(13) 4_655
C8 H8 1.0000 .
C8D H8D 1.0000 .
C21 C212 1.516(12) .
C21 C211 1.544(13) .
C21 H21 1.0000 .
C22 C221 1.523(12) .
C22 C222 1.526(14) .
C22 H22 1.0000 .
C211 H21A 0.9800 .
C211 H21B 0.9800 .
C211 H21C 0.9800 .
C212 H21D 0.9800 .
C212 H21E 0.9800 .
C212 H21F 0.9800 .
C221 H22A 0.9800 .
C221 H22B 0.9800 .
C221 H22C 0.9800 .
C222 H22D 0.9800 .
C222 H22E 0.9800 .
C222 H22F 0.9800 .

loop_
_geom_torsion_atom_site_label_1
_geom_torsion_atom_site_label_2
_geom_torsion_atom_site_label_3
_geom_torsion_atom_site_label_4
_geom_torsion
_geom_torsion_site_symmetry_1
_geom_torsion_site_symmetry_4
N1 Cr1 O1 C1 0.000(5) . .
N2 Cr1 O1 C1 -115.3(3) . .
N2 Cr1 O1 C1 115.3(3) 4_655 .
N1 Cr1 N2 C22 -175.1(6) . .
O1 Cr1 N2 C22 -54.5(7) . .
N2 Cr1 N2 C22 70.7(7) 4_655 .
N1 Cr1 N2 C21 4.1(8) . .
O1 Cr1 N2 C21 124.7(7) . .
N2 Cr1 N2 C21 -110.1(7) 4_655 .
Cr1 O1 C1 C3D -61.3(12) . .
Cr1 O1 C1 C3D 61.3(12) . 4_655
Cr1 O1 C1 C2D 180.000(6) . .
Cr1 O1 C1 C3 0.000(6) . .
Cr1 O1 C1 C2 121.3(8) . 4_655
Cr1 O1 C1 C2 -121.3(8) . .
O1 C1 C2 C5 -175.5(11) . .
C3D C1 C2 C5 78.6(15) . .
C3D C1 C2 C5 1(3) 4_655 .
C2D C1 C2 C5 -75.9(17) . .
C3 C1 C2 C5 59.1(15) . .
C2 C1 C2 C5 -59.5(18) 4_655 .
O1 C1 C2D C5D 180.000(5) . .
C3D C1 C2D C5D 58.5(10) . .
C3D C1 C2D C5D -58.5(10) 4_655 .
C3 C1 C2D C5D 0.000(6) . .
C2 C1 C2D C5D -80.6(10) 4_655 .
C2 C1 C2D C5D 80.6(10) . .
O1 C1 C3 C8 180.000(5) . .
C3D C1 C3 C8 -79.1(10) . .
C3D C1 C3 C8 79.1(10) 4_655 .
C2D C1 C3 C8 0.000(6) . .
C2 C1 C3 C8 59.5(7) 4_655 .
C2 C1 C3 C8 -59.5(7) . .
O1 C1 C3D C8D -175.8(15) . .
C3D C1 C3D C8D 59(2) 4_655 .
C2D C1 C3D C8D -58(2) . .
C3 C1 C3D C8D 78.0(19) . .
C2 C1 C3D C8D 0(3) 4_655 .
C2 C1 C3D C8D -79.5(18) . .
C1 C2 C5 C6 -59(2) . .
C1 C2 C5 C7 59(2) . .
C1 C2D C5D C6D -58(2) . .
C1 C2D C5D C6D 58(2) . 4_655
C2 C5 C6 C8 55(2) . .
C7 C5 C6 C8 -67(2) . .
C6D C5D C6D C8D -52(4) 4_655 .
C2D C5D C6D C8D 60(3) . .
C2 C5 C7 C5 -56(3) . 4_655
C6 C5 C7 C5 67(3) . 4_655
C1 C3 C8 C6 59(2) . .
C1 C3 C8 C6 -59(2) . 4_655
C5 C6 C8 C3 -55(3) . .
C5 C6 C8 C6 68(2) . 4_655
C5D C6D C8D C7D 49(3) . .
C5D C6D C8D C3D -61(3) . .
C8D C7D C8D C6D -43(4) 4_655 .
C8D C7D C8D C3D 70(3) 4_655 .
C1 C3D C8D C6D 58(3) . .
C1 C3D C8D C7D -61(3) . .
C22 N2 C21 C212 -120.7(9) . .
Cr1 N2 C21 C212 60.1(11) . .
C22 N2 C21 C211 115.7(8) . .
Cr1 N2 C21 C211 -63.5(9) . .
C21 N2 C22 C221 -67.8(10) . .
Cr1 N2 C22 C221 111.5(7) . .
C21 N2 C22 C222 59.7(10) . .
Cr1 N2 C22 C222 -121.0(7) . .
